data_7049604
loop_
_publ_author_name
'Ambrose, Kenson'
'Robertson, Katherine N.'
'Kozak, Christopher M.'

_publ_section_title
;
 Cobalt amino-bis(phenolate) complexes for coupling and copolymerization
 of epoxides with carbon dioxide.
;
_journal_issue 18
_journal_name_full 'Dalton transactions (Cambridge, England : 2003)'
_journal_page_first 6248
_journal_page_last 6260
_journal_paper_doi 10.1039/c9dt00996e
_journal_volume 48
_journal_year 2019
_chemical_absolute_configuration rm
_chemical_formula_moiety 'C60 H42 Cl12 Co3 N6 O6, 3K, 3(C2 H3 O2), H2 O'
_chemical_formula_sum 'C66 H53 Cl12 Co3 K3 N6 O13'
_chemical_formula_weight 1857.63
_space_group_crystal_system tetragonal
_space_group_IT_number 92
_space_group_name_Hall 'P 4abw 2nw'
_space_group_name_H-M_alt 'P 41 21 2'
_symmetry_space_group_name_Hall 'P 4abw 2nw'
_symmetry_space_group_name_H-M 'P 41 21 2'
_atom_sites_solution_hydrogens geom
_audit_creation_date 2018-12-17
_audit_creation_method 'by CrystalStructure 3.8'
_audit_update_record
;
2018-12-18 deposited with the CCDC.    2019-04-08 downloaded from the CCDC.
;
_cell_angle_alpha 90
_cell_angle_beta 90
_cell_angle_gamma 90
_cell_formula_units_Z 8
_cell_length_a 21.863(3)
_cell_length_b 21.863(3)
_cell_length_c 58.231(8)
_cell_measurement_reflns_used 9146
_cell_measurement_temperature 125(2)
_cell_measurement_theta_max 17.56
_cell_measurement_theta_min 2.20
_cell_volume 27834(7)
_computing_cell_refinement 'Bruker SAINT'
_computing_data_collection 'Bruker APEX2'
_computing_data_reduction 'Bruker SAINT'
_computing_structure_refinement 'SHELXL-2014/7 (Sheldrick, 2014)'
_computing_structure_solution 'SHELXT (Sheldrick, 2015)'
_diffrn_ambient_temperature 125(2)
_diffrn_measured_fraction_theta_full 0.903
_diffrn_measured_fraction_theta_max 0.903
_diffrn_measurement_device_type 'Bruker APEX-II CCD'
_diffrn_measurement_method '\f and \w scans'
_diffrn_radiation_monochromator graphite
_diffrn_radiation_source 'sealed tube'
_diffrn_radiation_type MoK\a
_diffrn_radiation_wavelength 0.71073
_diffrn_reflns_av_R_equivalents 0.0872
_diffrn_reflns_av_unetI/netI 0.0945
_diffrn_reflns_Laue_measured_fraction_full 0.903
_diffrn_reflns_Laue_measured_fraction_max 0.903
_diffrn_reflns_limit_h_max 16
_diffrn_reflns_limit_h_min -20
_diffrn_reflns_limit_k_max 18
_diffrn_reflns_limit_k_min -20
_diffrn_reflns_limit_l_max 52
_diffrn_reflns_limit_l_min -54
_diffrn_reflns_number 90364
_diffrn_reflns_point_group_measured_fraction_full 0.872
_diffrn_reflns_point_group_measured_fraction_max 0.872
_diffrn_reflns_theta_full 19.556
_diffrn_reflns_theta_max 19.556
_diffrn_reflns_theta_min 1.165
_exptl_absorpt_coefficient_mu 0.708
_exptl_absorpt_correction_T_max 0.7444
_exptl_absorpt_correction_T_min 0.6323
_exptl_absorpt_correction_type multi-scan
_exptl_absorpt_process_details 'SADABS; Bruker 2009'
_exptl_crystal_colour violet
_exptl_crystal_density_diffrn 0.887
_exptl_crystal_description 'rhombohedral plate'
_exptl_crystal_F_000 7496
_exptl_crystal_size_max 0.345
_exptl_crystal_size_mid 0.287
_exptl_crystal_size_min 0.212
_refine_diff_density_max 0.285
_refine_diff_density_min -0.267
_refine_diff_density_rms 0.054
_refine_ls_abs_structure_details
;
 Flack x determined using 2167 quotients [(I+)-(I-)]/[(I+)+(I-)]
 (Parsons, Flack and Wagner, Acta Cryst. B69 (2013) 249-259).
;
_refine_ls_abs_structure_Flack 0.063(9)
_refine_ls_extinction_coef 0.00044(10)
_refine_ls_extinction_expression Fc^*^=kFc[1+0.001xFc^2^\l^3^/sin(2\q)]^-1/4^
_refine_ls_extinction_method 'SHELXL-2014/7 (Sheldrick 2014'
_refine_ls_goodness_of_fit_ref 1.032
_refine_ls_hydrogen_treatment constr
_refine_ls_matrix_type full
_refine_ls_number_parameters 929
_refine_ls_number_reflns 10617
_refine_ls_number_restraints 2671
_refine_ls_restrained_S_all 0.997
_refine_ls_R_factor_all 0.1250
_refine_ls_R_factor_gt 0.0695
_refine_ls_shift/su_max 0.000
_refine_ls_shift/su_mean 0.000
_refine_ls_structure_factor_coef Fsqd
_refine_ls_weighting_details 'w=1/[\s^2^(Fo^2^)+(0.0935P)^2^+53.4088P] where P=(Fo^2^+2Fc^2^)/3'
_refine_ls_weighting_scheme calc
_refine_ls_wR_factor_gt 0.1689
_refine_ls_wR_factor_ref 0.1974
_reflns_Friedel_coverage 0.704
_reflns_Friedel_fraction_full 0.832
_reflns_Friedel_fraction_max 0.831
_reflns_number_gt 6446
_reflns_number_total 10617
_reflns_threshold_expression 'I > 2\s(I)'
_cod_data_source_file c9dt00996e2.cif
_cod_data_source_block Cmpd3
_cod_depositor_comments 'Adding full bibliography for 7049604--7049605.cif.'
_cod_original_cell_volume 27833(9)
_cod_database_code 7049604
_shelx_space_group_comment
;
The symmetry employed for this shelxl refinement is uniquely defined
by the following loop, which should always be used as a source of
symmetry information in preference to the above space-group names.
They are only intended as comments.
;
_shelx_estimated_absorpt_t_min 0.792
_shelx_estimated_absorpt_t_max 0.864

loop_
_space_group_symop_operation_xyz
'x, y, z'
'-x, -y, z+1/2'
'-y+1/2, x+1/2, z+1/4'
'y+1/2, -x+1/2, z+3/4'
'-x+1/2, y+1/2, -z+1/4'
'x+1/2, -y+1/2, -z+3/4'
'y, x, -z'
'-y, -x, -z+1/2'

loop_
_atom_site_label
_atom_site_type_symbol
_atom_site_fract_x
_atom_site_fract_y
_atom_site_fract_z
_atom_site_U_iso_or_equiv
_atom_site_adp_type
_atom_site_occupancy
_atom_site_site_symmetry_order
_atom_site_calc_flag
_atom_site_refinement_flags_posn
_atom_site_refinement_flags_adp
Co1 Co 0.71277(13) 0.53388(12) 0.27861(5) 0.0975(10) Uani 1 1 d . U
Co2 Co 0.84579(13) 0.43818(12) 0.18178(5) 0.1013(10) Uani 1 1 d . U
Co3 Co 0.73797(13) 0.21839(12) 0.15679(5) 0.1006(10) Uani 1 1 d . U
K1 K 0.73274(18) 0.41657(18) 0.23087(7) 0.0844(13) Uani 1 1 d . U
K2 K 0.85437(19) 0.27698(19) 0.19300(7) 0.0894(14) Uani 1 1 d . U
K3 K 0.7375(2) 0.38233(19) 0.30044(7) 0.0971(15) Uani 1 1 d . U
Cl1 Cl 0.6407(3) 0.4571(3) 0.34719(10) 0.134(2) Uani 1 1 d . U
Cl2 Cl 0.7176(5) 0.6559(4) 0.39364(14) 0.222(4) Uani 1 1 d . U
Cl3 Cl 0.8718(2) 0.4095(2) 0.25068(9) 0.1092(18) Uani 1 1 d . U
Cl4 Cl 1.0379(4) 0.5868(4) 0.25905(19) 0.224(4) Uani 1 1 d . U
Cl5 Cl 0.9685(3) 0.2970(3) 0.22449(11) 0.132(2) Uani 1 1 d . U
Cl6 Cl 1.1538(4) 0.4590(4) 0.2272(2) 0.236(4) Uani 1 1 d . U
Cl7 Cl 0.6673(2) 0.5362(2) 0.20554(8) 0.0931(16) Uani 1 1 d . U
Cl8 Cl 0.7774(4) 0.7546(3) 0.21438(12) 0.161(3) Uani 1 1 d . U
Cl9 Cl 0.5565(3) 0.1169(3) 0.18621(12) 0.135(2) Uani 1 1 d . U
Cl10 Cl 0.4396(4) 0.1356(4) 0.10681(15) 0.207(4) Uani 1 1 d . U
Cl11 Cl 0.9500(3) 0.2173(4) 0.15387(12) 0.165(3) Uani 1 1 d . U
Cl12 Cl 0.9387(5) 0.2134(5) 0.06210(14) 0.251(5) Uani 1 1 d . U
O1 O 0.7147(6) 0.5040(6) 0.3103(2) 0.106(4) Uani 1 1 d . U
O2 O 0.7810(6) 0.5082(5) 0.2613(2) 0.101(3) Uani 1 1 d . U
O3 O 0.6649(6) 0.4572(5) 0.2691(2) 0.098(3) Uani 1 1 d . U
O4 O 0.6220(5) 0.3733(6) 0.28330(18) 0.084(3) Uani 1 1 d . U
O5 O 0.9139(6) 0.3881(6) 0.1916(2) 0.105(3) Uani 1 1 d . U
O6 O 0.7902(6) 0.4905(6) 0.1999(2) 0.100(3) Uani 1 1 d . U
O7 O 0.7823(6) 0.3663(5) 0.1818(2) 0.085(3) Uani 1 1 d . U
O8 O 0.7071(6) 0.3099(6) 0.16853(19) 0.095(4) Uani 1 1 d . U
O9 O 0.6512(6) 0.1915(5) 0.1641(2) 0.095(3) Uani 1 1 d . U
O10 O 0.8230(6) 0.2583(5) 0.1495(2) 0.099(3) Uani 1 1 d . U
O11 O 0.7663(6) 0.1921(5) 0.1901(2) 0.095(3) Uani 1 1 d . U
O12 O 0.7127(6) 0.2051(6) 0.2207(2) 0.097(4) Uani 1 1 d . U
O13 O 0.7899(5) 0.3036(5) 0.23087(19) 0.097(4) Uani 1 1 d . U
H13A H 0.8177 0.3017 0.2443 0.145 Uiso 1 1 calc R U
H13B H 0.7583 0.2716 0.2330 0.145 Uiso 1 1 calc R U
N1 N 0.7640(8) 0.6168(7) 0.2885(3) 0.105(4) Uani 1 1 d . U
N2 N 0.6533(7) 0.5998(7) 0.2675(3) 0.097(4) Uani 1 1 d D U
N3 N 0.9061(8) 0.5167(8) 0.1774(3) 0.110(4) Uani 1 1 d . U
N4 N 0.8480(8) 0.4509(8) 0.1466(3) 0.118(4) Uani 1 1 d D U
N5 N 0.7077(8) 0.2270(8) 0.1207(3) 0.118(4) Uani 1 1 d . U
N6 N 0.7716(8) 0.1381(7) 0.1421(3) 0.109(4) Uani 1 1 d D U
C1 C 0.7192(10) 0.5386(10) 0.3275(4) 0.107(5) Uani 1 1 d D U
C2 C 0.6866(10) 0.5239(10) 0.3472(4) 0.117(5) Uani 1 1 d D U
C3 C 0.6871(10) 0.5570(10) 0.3675(4) 0.124(6) Uani 1 1 d D U
H3 H 0.6618 0.5456 0.3801 0.148 Uiso 1 1 calc R U
C4 C 0.7253(11) 0.6066(10) 0.3689(4) 0.131(6) Uani 1 1 d D U
C5 C 0.7557(11) 0.6259(10) 0.3493(4) 0.135(6) Uani 1 1 d D U
H5 H 0.7752 0.6648 0.3495 0.162 Uiso 1 1 calc R U
C6 C 0.7590(10) 0.5910(9) 0.3293(3) 0.115(5) Uani 1 1 d D U
C7 C 0.8025(9) 0.6106(9) 0.3092(3) 0.116(5) Uani 1 1 d D U
H7A H 0.8227 0.6500 0.3128 0.139 Uiso 1 1 calc R U
H7B H 0.8345 0.5792 0.3067 0.139 Uiso 1 1 calc R U
C8 C 0.8439(10) 0.5254(10) 0.2595(3) 0.107(5) Uani 1 1 d D U
C9 C 0.8898(10) 0.4841(10) 0.2549(4) 0.118(5) Uani 1 1 d D U
C10 C 0.9501(10) 0.5009(10) 0.2573(3) 0.120(5) Uani 1 1 d D U
H10 H 0.9826 0.4722 0.2568 0.144 Uiso 1 1 calc R U
C11 C 0.9598(11) 0.5633(11) 0.2606(4) 0.143(6) Uani 1 1 d D U
C12 C 0.9151(10) 0.6066(11) 0.2644(4) 0.133(6) Uani 1 1 d D U
H12 H 0.9247 0.6488 0.2659 0.160 Uiso 1 1 calc R U
C13 C 0.8553(10) 0.5853(9) 0.2659(3) 0.113(5) Uani 1 1 d D U
C14 C 0.8076(10) 0.6292(10) 0.2718(4) 0.123(5) Uani 1 1 d D U
H14A H 0.8284 0.6675 0.2764 0.147 Uiso 1 1 calc R U
H14B H 0.7851 0.6384 0.2574 0.147 Uiso 1 1 calc R U
C15 C 0.6083(9) 0.5939(9) 0.2511(3) 0.099(5) Uani 1 1 d D U
H15 H 0.6005 0.5543 0.2451 0.118 Uiso 1 1 calc R U
C16 C 0.5734(9) 0.6426(8) 0.2428(3) 0.101(5) Uani 1 1 d D U
H16 H 0.5416 0.6372 0.2319 0.121 Uiso 1 1 calc R U
C17 C 0.5894(9) 0.7024(8) 0.2522(3) 0.099(5) Uani 1 1 d D U
H17 H 0.5615 0.7354 0.2503 0.119 Uiso 1 1 calc R U
C18 C 0.6425(9) 0.7126(9) 0.2634(3) 0.108(5) Uani 1 1 d D U
H18 H 0.6599 0.7522 0.2651 0.130 Uiso 1 1 calc R U
C19 C 0.6701(9) 0.6585(9) 0.2724(3) 0.110(5) Uani 1 1 d D U
C20 C 0.7205(9) 0.6665(9) 0.2904(3) 0.107(5) Uani 1 1 d D U
H20A H 0.7416 0.7060 0.2880 0.128 Uiso 1 1 calc R U
H20B H 0.7022 0.6668 0.3060 0.128 Uiso 1 1 calc R U
C21 C 0.6208(10) 0.4294(11) 0.2799(3) 0.087(4) Uani 1 1 d D U
C22 C 0.5668(9) 0.4630(9) 0.2863(3) 0.118(7) Uani 1 1 d D U
H22A H 0.5414 0.4698 0.2727 0.177 Uiso 1 1 calc R U
H22B H 0.5788 0.5025 0.2929 0.177 Uiso 1 1 calc R U
H22C H 0.5436 0.4396 0.2977 0.177 Uiso 1 1 calc R U
C23 C 0.9701(11) 0.4022(10) 0.2009(4) 0.118(5) Uani 1 1 d D U
C24 C 1.0011(11) 0.3651(11) 0.2173(4) 0.135(5) Uani 1 1 d D U
C25 C 1.0552(11) 0.3842(12) 0.2279(5) 0.158(6) Uani 1 1 d D U
H25 H 1.0755 0.3608 0.2393 0.189 Uiso 1 1 calc R U
C26 C 1.0765(12) 0.4403(12) 0.2202(5) 0.159(6) Uani 1 1 d D U
C27 C 1.0544(10) 0.4709(11) 0.2005(4) 0.144(6) Uani 1 1 d D U
H27 H 1.0789 0.5001 0.1927 0.173 Uiso 1 1 calc R U
C28 C 0.9965(10) 0.4573(10) 0.1929(4) 0.123(5) Uani 1 1 d D U
C29 C 0.9647(10) 0.4915(10) 0.1746(4) 0.127(5) Uani 1 1 d D U
H29A H 0.9920 0.5256 0.1701 0.153 Uiso 1 1 calc R U
H29B H 0.9623 0.4638 0.1612 0.153 Uiso 1 1 calc R U
C30 C 0.7916(9) 0.5500(9) 0.2044(3) 0.092(4) Uani 1 1 d D U
C31 C 0.7353(9) 0.5786(8) 0.2072(3) 0.087(4) Uani 1 1 d D U
C32 C 0.7351(9) 0.6407(8) 0.2092(3) 0.094(5) Uani 1 1 d D U
H32 H 0.6961 0.6595 0.2108 0.113 Uiso 1 1 calc R U
C33 C 0.7844(9) 0.6790(9) 0.2093(3) 0.109(5) Uani 1 1 d D U
C34 C 0.8403(10) 0.6489(8) 0.2076(3) 0.099(5) Uani 1 1 d D U
H34 H 0.8770 0.6721 0.2083 0.119 Uiso 1 1 calc R U
C35 C 0.8437(9) 0.5863(8) 0.2050(3) 0.088(4) Uani 1 1 d D U
C36 C 0.9011(9) 0.5530(9) 0.1981(4) 0.117(5) Uani 1 1 d D U
H36A H 0.9339 0.5842 0.1973 0.140 Uiso 1 1 calc R U
H36B H 0.9117 0.5256 0.2110 0.140 Uiso 1 1 calc R U
C37 C 0.8319(10) 0.4050(10) 0.1313(3) 0.121(6) Uani 1 1 d D U
H37 H 0.8236 0.3643 0.1361 0.145 Uiso 1 1 calc R U
C38 C 0.8287(11) 0.4229(11) 0.1079(4) 0.143(6) Uani 1 1 d D U
H38 H 0.8199 0.3933 0.0964 0.171 Uiso 1 1 calc R U
C39 C 0.8386(11) 0.4840(10) 0.1016(4) 0.145(6) Uani 1 1 d D U
H39 H 0.8252 0.4967 0.0868 0.173 Uiso 1 1 calc R U
C40 C 0.8677(11) 0.5289(11) 0.1160(4) 0.138(6) Uani 1 1 d D U
H40 H 0.8829 0.5673 0.1109 0.166 Uiso 1 1 calc R U
C41 C 0.8705(11) 0.5072(10) 0.1391(4) 0.125(5) Uani 1 1 d D U
C42 C 0.8894(10) 0.5496(10) 0.1579(4) 0.129(5) Uani 1 1 d D U
H42A H 0.9244 0.5748 0.1527 0.155 Uiso 1 1 calc R U
H42B H 0.8551 0.5774 0.1617 0.155 Uiso 1 1 calc R U
C43 C 0.7350(10) 0.3626(10) 0.1712(3) 0.090(4) Uani 1 1 d D U
C44 C 0.6958(8) 0.4133(7) 0.1637(3) 0.085(5) Uani 1 1 d D U
H44A H 0.7146 0.4523 0.1681 0.128 Uiso 1 1 calc R U
H44B H 0.6556 0.4097 0.1711 0.128 Uiso 1 1 calc R U
H44C H 0.6909 0.4118 0.1470 0.128 Uiso 1 1 calc R U
C45 C 0.6017(11) 0.1836(10) 0.1506(4) 0.116(5) Uani 1 1 d D U
C46 C 0.5545(10) 0.1463(10) 0.1588(4) 0.118(5) Uani 1 1 d D U
C47 C 0.5019(11) 0.1271(11) 0.1460(4) 0.150(6) Uani 1 1 d D U
H47 H 0.4704 0.1008 0.1514 0.181 Uiso 1 1 calc R U
C48 C 0.5051(12) 0.1534(12) 0.1245(5) 0.157(6) Uani 1 1 d D U
C49 C 0.5467(11) 0.1936(11) 0.1151(4) 0.150(6) Uani 1 1 d D U
H49 H 0.5416 0.2100 0.1001 0.180 Uiso 1 1 calc R U
C50 C 0.5975(10) 0.2090(10) 0.1291(4) 0.123(5) Uani 1 1 d D U
C51 C 0.6475(10) 0.2505(10) 0.1196(4) 0.129(5) Uani 1 1 d D U
H51A H 0.6379 0.2599 0.1034 0.155 Uiso 1 1 calc R U
H51B H 0.6463 0.2896 0.1282 0.155 Uiso 1 1 calc R U
C52 C 0.8452(11) 0.2510(10) 0.1284(4) 0.122(5) Uani 1 1 d D U
C53 C 0.9074(11) 0.2344(12) 0.1275(4) 0.150(5) Uani 1 1 d D U
C54 C 0.9413(12) 0.2192(12) 0.1083(4) 0.156(6) Uani 1 1 d D U
H54 H 0.9824 0.2051 0.1082 0.188 Uiso 1 1 calc R U
C55 C 0.9046(12) 0.2283(12) 0.0892(4) 0.153(6) Uani 1 1 d D U
C56 C 0.8446(12) 0.2481(10) 0.0866(4) 0.143(6) Uani 1 1 d D U
H56 H 0.8256 0.2552 0.0721 0.172 Uiso 1 1 calc R U
C57 C 0.8160(10) 0.2561(10) 0.1075(4) 0.121(5) Uani 1 1 d D U
C58 C 0.7519(10) 0.2789(10) 0.1102(4) 0.132(5) Uani 1 1 d D U
H58A H 0.7359 0.2921 0.0951 0.159 Uiso 1 1 calc R U
H58B H 0.7519 0.3149 0.1205 0.159 Uiso 1 1 calc R U
C59 C 0.8147(9) 0.1016(9) 0.1517(4) 0.111(5) Uani 1 1 d D U
H59 H 0.8210 0.1060 0.1678 0.133 Uiso 1 1 calc R U
C60 C 0.8514(10) 0.0576(10) 0.1403(4) 0.126(6) Uani 1 1 d D U
H60 H 0.8789 0.0326 0.1487 0.151 Uiso 1 1 calc R U
C61 C 0.8467(11) 0.0516(10) 0.1164(4) 0.131(6) Uani 1 1 d D U
H61 H 0.8742 0.0279 0.1074 0.158 Uiso 1 1 calc R U
C62 C 0.7970(10) 0.0842(9) 0.1072(4) 0.123(6) Uani 1 1 d D U
H62 H 0.7863 0.0764 0.0916 0.148 Uiso 1 1 calc R U
C63 C 0.7622(10) 0.1271(10) 0.1192(3) 0.112(5) Uani 1 1 d D U
C64 C 0.7148(10) 0.1670(10) 0.1095(3) 0.115(5) Uani 1 1 d . U
H64A H 0.6752 0.1452 0.1103 0.138 Uiso 1 1 calc R U
H64B H 0.7242 0.1739 0.0931 0.138 Uiso 1 1 calc R U
C65 C 0.7312(9) 0.1699(9) 0.2061(4) 0.083(5) Uani 1 1 d D U
C66 C 0.7225(8) 0.1039(7) 0.2056(2) 0.069(5) Uani 1 1 d D U
H66A H 0.7465 0.0850 0.2179 0.104 Uiso 1 1 calc R U
H66B H 0.7359 0.0879 0.1907 0.104 Uiso 1 1 calc R U
H66C H 0.6790 0.0945 0.2078 0.104 Uiso 1 1 calc R U

loop_
_atom_site_aniso_label
_atom_site_aniso_U_11
_atom_site_aniso_U_22
_atom_site_aniso_U_33
_atom_site_aniso_U_23
_atom_site_aniso_U_13
_atom_site_aniso_U_12
Co1 0.115(2) 0.083(2) 0.094(2) -0.0009(16) -0.0117(18) 0.0094(17)
Co2 0.110(2) 0.086(2) 0.108(2) 0.0198(17) 0.0158(18) 0.0142(17)
Co3 0.122(2) 0.088(2) 0.092(2) -0.0146(16) 0.0031(17) 0.0054(18)
K1 0.086(3) 0.074(3) 0.093(3) 0.010(2) 0.006(2) 0.002(2)
K2 0.100(3) 0.088(3) 0.081(3) 0.002(2) 0.005(2) 0.009(3)
K3 0.100(3) 0.080(3) 0.111(3) -0.012(3) -0.022(3) 0.016(3)
Cl1 0.142(5) 0.149(5) 0.112(4) 0.006(4) 0.008(4) 0.019(4)
Cl2 0.298(10) 0.195(7) 0.174(6) -0.074(6) -0.039(7) 0.050(7)
Cl3 0.106(4) 0.100(4) 0.121(4) 0.010(3) -0.006(3) -0.003(3)
Cl4 0.148(6) 0.194(8) 0.331(11) -0.006(7) -0.033(7) -0.055(6)
Cl5 0.108(4) 0.115(5) 0.172(5) 0.003(4) -0.028(4) 0.024(4)
Cl6 0.129(6) 0.219(8) 0.361(12) 0.009(8) -0.060(7) -0.024(6)
Cl7 0.094(4) 0.093(4) 0.093(4) 0.008(3) 0.018(3) -0.001(3)
Cl8 0.212(7) 0.084(4) 0.186(7) -0.010(4) -0.014(5) 0.001(4)
Cl9 0.113(5) 0.117(5) 0.173(6) -0.045(4) 0.007(4) -0.011(4)
Cl10 0.164(6) 0.251(9) 0.206(7) -0.099(7) -0.062(6) 0.023(6)
Cl11 0.144(5) 0.185(6) 0.165(5) -0.026(5) 0.017(4) 0.015(5)
Cl12 0.295(10) 0.286(11) 0.171(7) -0.056(7) 0.112(7) -0.043(9)
O1 0.117(8) 0.096(7) 0.105(6) -0.003(5) -0.002(6) 0.004(6)
O2 0.100(6) 0.095(7) 0.108(7) -0.007(5) -0.007(5) 0.003(5)
O3 0.100(7) 0.081(7) 0.114(7) -0.010(6) 0.003(6) 0.010(5)
O4 0.094(7) 0.086(7) 0.070(7) -0.004(6) -0.010(6) 0.002(6)
O5 0.103(6) 0.093(6) 0.119(7) 0.007(6) 0.015(6) 0.019(5)
O6 0.104(7) 0.084(6) 0.112(7) -0.001(5) 0.014(6) 0.007(5)
O7 0.088(7) 0.075(6) 0.093(7) 0.004(5) 0.011(5) 0.016(5)
O8 0.115(8) 0.081(7) 0.089(7) -0.004(6) -0.004(6) 0.011(6)
O9 0.101(7) 0.084(7) 0.100(7) -0.029(6) 0.006(6) 0.005(6)
O10 0.123(7) 0.080(7) 0.095(7) 0.015(6) 0.022(5) 0.011(6)
O11 0.112(8) 0.085(7) 0.088(7) 0.009(5) -0.002(6) 0.004(6)
O12 0.117(9) 0.084(8) 0.089(8) 0.012(6) 0.003(7) 0.013(7)
O13 0.115(8) 0.069(7) 0.105(7) 0.004(5) 0.002(6) 0.007(6)
N1 0.118(8) 0.092(7) 0.105(8) -0.007(6) -0.020(6) -0.007(6)
N2 0.106(8) 0.080(7) 0.105(9) -0.013(6) -0.015(7) 0.016(6)
N3 0.116(8) 0.092(7) 0.122(8) 0.019(6) 0.017(7) 0.002(6)
N4 0.141(10) 0.105(9) 0.107(7) 0.011(6) 0.020(7) -0.002(8)
N5 0.129(8) 0.120(8) 0.105(7) -0.017(6) 0.005(6) -0.002(6)
N6 0.126(9) 0.098(8) 0.102(8) -0.010(6) 0.013(7) -0.006(7)
C1 0.120(9) 0.097(8) 0.102(8) -0.005(6) -0.007(7) 0.010(7)
C2 0.125(10) 0.116(9) 0.110(9) 0.003(7) -0.004(8) 0.017(8)
C3 0.136(11) 0.126(10) 0.109(9) 0.001(8) -0.001(9) 0.017(8)
C4 0.155(12) 0.121(10) 0.116(9) -0.014(8) -0.004(8) 0.005(9)
C5 0.166(12) 0.118(10) 0.122(9) -0.020(8) -0.005(8) -0.011(9)
C6 0.138(10) 0.102(9) 0.105(8) -0.009(7) -0.010(7) -0.002(8)
C7 0.119(9) 0.111(10) 0.117(8) -0.007(7) -0.017(7) 0.005(8)
C8 0.107(7) 0.110(8) 0.103(9) 0.001(7) -0.013(7) -0.006(6)
C9 0.117(8) 0.111(8) 0.126(10) 0.004(7) -0.006(8) -0.001(6)
C10 0.117(9) 0.123(9) 0.120(11) -0.014(9) -0.005(8) -0.015(7)
C11 0.131(9) 0.133(10) 0.164(12) -0.017(10) -0.013(9) -0.021(7)
C12 0.129(9) 0.123(10) 0.148(12) -0.013(9) -0.021(8) -0.021(7)
C13 0.118(8) 0.109(8) 0.112(9) 0.000(8) -0.025(8) -0.004(7)
C14 0.131(9) 0.107(9) 0.130(10) -0.010(8) -0.014(7) -0.005(7)
C15 0.116(10) 0.089(9) 0.092(10) -0.003(8) -0.001(8) 0.009(8)
C16 0.117(10) 0.087(9) 0.098(10) -0.002(8) -0.007(8) 0.015(8)
C17 0.114(10) 0.081(9) 0.104(10) 0.009(8) -0.003(8) 0.016(8)
C18 0.116(10) 0.088(9) 0.121(11) -0.005(8) -0.009(8) 0.017(8)
C19 0.123(9) 0.087(8) 0.120(9) -0.012(7) -0.023(7) 0.014(7)
C20 0.116(9) 0.094(9) 0.109(9) -0.011(8) -0.018(7) -0.004(7)
C21 0.101(8) 0.089(8) 0.072(9) -0.014(7) -0.006(7) 0.007(7)
C22 0.118(11) 0.106(12) 0.130(14) -0.021(11) 0.010(10) 0.023(9)
C23 0.106(8) 0.107(8) 0.139(9) 0.002(7) 0.002(7) 0.017(7)
C24 0.128(9) 0.118(8) 0.160(10) 0.008(8) -0.021(8) 0.010(7)
C25 0.134(10) 0.148(11) 0.192(12) 0.010(9) -0.028(9) 0.004(8)
C26 0.130(9) 0.147(11) 0.198(12) 0.010(9) -0.021(9) 0.002(8)
C27 0.119(9) 0.139(11) 0.174(11) 0.002(9) 0.002(8) 0.007(8)
C28 0.110(9) 0.112(9) 0.146(10) 0.008(8) 0.009(8) 0.010(7)
C29 0.120(9) 0.110(10) 0.151(10) 0.012(8) 0.010(8) 0.002(7)
C30 0.109(7) 0.084(7) 0.083(8) 0.014(7) 0.003(7) 0.006(6)
C31 0.096(7) 0.093(7) 0.070(8) 0.007(7) 0.000(7) 0.002(6)
C32 0.112(9) 0.089(8) 0.081(9) 0.001(7) -0.012(8) 0.003(7)
C33 0.129(10) 0.091(8) 0.106(10) 0.007(7) -0.013(9) 0.001(7)
C34 0.129(9) 0.084(8) 0.084(9) 0.015(8) -0.012(8) -0.004(7)
C35 0.111(8) 0.081(7) 0.073(8) 0.022(7) -0.008(7) 0.000(6)
C36 0.123(9) 0.095(9) 0.132(9) 0.019(7) 0.004(8) 0.000(7)
C37 0.145(12) 0.117(10) 0.102(9) 0.003(8) 0.030(9) -0.006(9)
C38 0.178(13) 0.138(11) 0.113(10) 0.002(8) 0.018(10) -0.030(10)
C39 0.184(13) 0.139(11) 0.111(10) 0.012(9) 0.018(9) -0.028(10)
C40 0.164(12) 0.129(11) 0.120(9) 0.015(8) 0.010(9) -0.013(10)
C41 0.142(10) 0.116(9) 0.118(8) 0.012(7) 0.017(8) -0.004(8)
C42 0.137(11) 0.119(9) 0.131(9) 0.021(7) 0.014(8) -0.006(8)
C43 0.099(8) 0.078(8) 0.091(9) -0.004(7) 0.006(7) 0.015(6)
C44 0.117(12) 0.076(10) 0.062(11) -0.025(8) 0.002(9) 0.024(9)
C45 0.109(8) 0.106(9) 0.134(9) -0.030(7) -0.011(7) 0.003(7)
C46 0.106(9) 0.099(9) 0.148(8) -0.044(7) -0.006(7) 0.004(7)
C47 0.133(10) 0.148(12) 0.170(10) -0.040(9) -0.025(8) -0.018(9)
C48 0.144(10) 0.156(12) 0.172(11) -0.031(9) -0.029(9) -0.001(9)
C49 0.147(10) 0.143(12) 0.161(11) -0.030(9) -0.024(8) 0.006(9)
C50 0.127(9) 0.112(10) 0.130(9) -0.029(8) -0.009(7) 0.007(7)
C51 0.133(9) 0.124(10) 0.129(10) -0.019(8) -0.006(7) 0.006(7)
C52 0.144(8) 0.111(10) 0.111(8) -0.003(7) 0.024(6) -0.005(8)
C53 0.147(9) 0.164(11) 0.140(8) -0.020(8) 0.024(7) 0.000(8)
C54 0.164(11) 0.159(12) 0.146(9) -0.017(9) 0.035(8) -0.004(10)
C55 0.166(11) 0.155(12) 0.138(9) -0.008(9) 0.036(8) -0.018(10)
C56 0.173(11) 0.132(12) 0.125(9) 0.007(9) 0.036(8) -0.022(10)
C57 0.143(9) 0.108(10) 0.113(8) 0.008(8) 0.022(7) -0.021(8)
C58 0.149(9) 0.137(10) 0.110(10) 0.000(8) 0.009(8) -0.010(8)
C59 0.120(10) 0.102(10) 0.111(10) 0.001(8) 0.008(8) -0.020(8)
C60 0.127(11) 0.118(11) 0.131(10) -0.016(9) 0.003(9) -0.013(9)
C61 0.136(11) 0.127(11) 0.131(10) -0.025(9) 0.001(9) -0.003(9)
C62 0.127(11) 0.120(10) 0.123(10) -0.033(8) 0.001(9) -0.011(8)
C63 0.123(10) 0.113(9) 0.100(8) -0.014(7) 0.014(8) -0.011(7)
C64 0.128(10) 0.116(9) 0.100(9) -0.016(7) 0.010(8) -0.009(8)
C65 0.094(9) 0.078(8) 0.076(9) 0.007(7) -0.008(7) 0.014(8)
C66 0.094(12) 0.067(9) 0.046(10) 0.005(7) 0.014(9) 0.031(8)

loop_
_atom_type_symbol
_atom_type_description
_atom_type_scat_dispersion_real
_atom_type_scat_dispersion_imag
_atom_type_scat_source
C C 0.0033 0.0016 'International Tables Vol C Tables 4.2.6.8 and 6.1.1.4'
H H 0.0000 0.0000 'International Tables Vol C Tables 4.2.6.8 and 6.1.1.4'
N N 0.0061 0.0033 'International Tables Vol C Tables 4.2.6.8 and 6.1.1.4'
O O 0.0106 0.0060 'International Tables Vol C Tables 4.2.6.8 and 6.1.1.4'
Cl Cl 0.1484 0.1585 'International Tables Vol C Tables 4.2.6.8 and 6.1.1.4'
Co Co 0.3494 0.9721 'International Tables Vol C Tables 4.2.6.8 and 6.1.1.4'
K K 0.2009 0.2494 'International Tables Vol C Tables 4.2.6.8 and 6.1.1.4'

loop_
_geom_angle_atom_site_label_1
_geom_angle_atom_site_label_2
_geom_angle_atom_site_label_3
_geom_angle
_geom_angle_site_symmetry_1
_geom_angle_site_symmetry_3
O2 Co1 O1 112.8(5) . .
O2 Co1 N2 122.9(6) . .
O1 Co1 N2 123.1(6) . .
O2 Co1 O3 90.9(5) . .
O1 Co1 O3 89.6(5) . .
N2 Co1 O3 99.6(6) . .
O2 Co1 N1 89.1(6) . .
O1 Co1 N1 90.9(6) . .
N2 Co1 N1 80.0(6) . .
O3 Co1 N1 179.5(6) . .
O2 Co1 K3 78.2(4) . .
O1 Co1 K3 49.8(4) . .
N2 Co1 K3 149.1(5) . .
O3 Co1 K3 54.4(4) . .
N1 Co1 K3 126.1(4) . .
O2 Co1 K1 47.0(4) . .
O1 Co1 K1 117.4(4) . .
N2 Co1 K1 108.5(4) . .
O3 Co1 K1 46.5(4) . .
N1 Co1 K1 133.3(5) . .
K3 Co1 K1 67.64(10) . .
O5 Co2 O6 130.1(5) . .
O5 Co2 N4 110.6(6) . .
O6 Co2 N4 117.7(6) . .
O5 Co2 O7 94.9(5) . .
O6 Co2 O7 91.6(5) . .
N4 Co2 O7 96.6(6) . .
O5 Co2 N3 90.9(6) . .
O6 Co2 N3 88.7(6) . .
N4 Co2 N3 76.4(7) . .
O7 Co2 N3 172.2(6) . .
O5 Co2 K2 49.5(4) . .
O6 Co2 K2 120.3(4) . .
N4 Co2 K2 108.1(5) . .
O7 Co2 K2 45.5(3) . .
N3 Co2 K2 139.7(5) . .
O5 Co2 K1 101.9(4) . .
O6 Co2 K1 43.3(4) . .
N4 Co2 K1 140.8(5) . .
O7 Co2 K1 58.5(3) . .
N3 Co2 K1 125.3(5) . .
K2 Co2 K1 77.03(10) . .
O9 Co3 N6 99.9(6) . .
O9 Co3 O10 172.3(5) . .
N6 Co3 O10 87.4(6) . .
O9 Co3 O11 90.1(5) . .
N6 Co3 O11 92.4(6) . .
O10 Co3 O11 92.3(5) . .
O9 Co3 N5 86.8(6) . .
N6 Co3 N5 77.8(7) . .
O10 Co3 N5 92.2(6) . .
O11 Co3 N5 169.1(6) . .
O9 Co3 O8 84.9(5) . .
N6 Co3 O8 172.7(6) . .
O10 Co3 O8 87.6(5) . .
O11 Co3 O8 93.0(4) . .
N5 Co3 O8 97.2(6) . .
O9 Co3 K2 130.5(4) . .
N6 Co3 K2 107.1(5) . .
O10 Co3 K2 48.2(4) . .
O11 Co3 K2 48.9(3) . .
N5 Co3 K2 138.6(5) . .
O8 Co3 K2 73.1(3) . .
O9 Co3 K3 43.9(3) . 8_665
N6 Co3 K3 137.4(5) . 8_665
O10 Co3 K3 130.5(4) . 8_665
O11 Co3 K3 70.5(4) . 8_665
N5 Co3 K3 113.5(5) . 8_665
O8 Co3 K3 49.5(3) . 8_665
K2 Co3 K3 90.89(11) . 8_665
O4 K1 O6 113.1(4) 8_665 .
O4 K1 O13 96.5(4) 8_665 .
O6 K1 O13 108.7(4) . .
O4 K1 O3 83.4(4) 8_665 .
O6 K1 O3 125.3(4) . .
O13 K1 O3 121.2(4) . .
O4 K1 O2 138.5(4) 8_665 .
O6 K1 O2 80.0(4) . .
O13 K1 O2 117.1(4) . .
O3 K1 O2 59.1(4) . .
O4 K1 O7 84.7(4) 8_665 .
O6 K1 O7 57.7(3) . .
O13 K1 O7 63.1(3) . .
O3 K1 O7 167.7(4) . .
O2 K1 O7 131.0(4) . .
O4 K1 Cl3 158.3(3) 8_665 .
O6 K1 Cl3 80.4(3) . .
O13 K1 Cl3 62.4(3) . .
O3 K1 Cl3 103.1(3) . .
O2 K1 Cl3 58.1(3) . .
O7 K1 Cl3 89.1(3) . .
O4 K1 Cl7 74.4(3) 8_665 .
O6 K1 Cl7 55.9(3) . .
O13 K1 Cl7 153.6(3) . .
O3 K1 Cl7 82.9(3) . .
O2 K1 Cl7 83.3(3) . .
O7 K1 Cl7 91.1(2) . .
Cl3 K1 Cl7 126.59(18) . .
O4 K1 Co1 110.4(3) 8_665 .
O6 K1 Co1 97.9(3) . .
O13 K1 Co1 130.7(3) . .
O3 K1 Co1 31.8(3) . .
O2 K1 Co1 28.7(3) . .
O7 K1 Co1 155.3(2) . .
Cl3 K1 Co1 83.11(14) . .
Cl7 K1 Co1 75.20(12) . .
O4 K1 Co2 112.4(3) 8_665 .
O6 K1 Co2 29.7(3) . .
O13 K1 Co2 79.5(3) . .
O3 K1 Co2 153.5(3) . .
O2 K1 Co2 97.9(3) . .
O7 K1 Co2 33.4(2) . .
Cl3 K1 Co2 70.47(13) . .
Cl7 K1 Co2 81.31(12) . .
Co1 K1 Co2 122.61(12) . .
O4 K1 K3 106.0(3) 8_665 .
O6 K1 K3 138.2(3) . .
O13 K1 K3 80.0(3) . .
O3 K1 K3 45.1(3) . .
O2 K1 K3 60.7(3) . .
O7 K1 K3 142.7(2) . .
Cl3 K1 K3 67.62(13) . .
Cl7 K1 K3 126.12(15) . .
Co1 K1 K3 53.66(9) . .
Co2 K1 K3 138.06(13) . .
O4 K1 K3 31.4(3) 8_665 8_665
O6 K1 K3 115.2(3) . 8_665
O13 K1 K3 65.9(3) . 8_665
O3 K1 K3 104.9(3) . 8_665
O2 K1 K3 163.5(3) . 8_665
O7 K1 K3 65.4(2) . 8_665
Cl3 K1 K3 128.23(15) . 8_665
Cl7 K1 K3 99.54(14) . 8_665
Co1 K1 K3 136.28(12) . 8_665
Co2 K1 K3 98.57(11) . 8_665
K3 K1 K3 105.75(11) . 8_665
O7 K2 O10 73.6(4) . .
O7 K2 O11 93.9(4) . .
O10 K2 O11 69.3(4) . .
O7 K2 O13 74.0(3) . .
O10 K2 O13 133.0(4) . .
O11 K2 O13 79.9(4) . .
O7 K2 O5 67.4(4) . .
O10 K2 O5 103.3(4) . .
O11 K2 O5 161.3(4) . .
O13 K2 O5 94.6(4) . .
O7 K2 Cl5 121.8(3) . .
O10 K2 Cl5 141.9(3) . .
O11 K2 Cl5 135.0(3) . .
O13 K2 Cl5 84.7(3) . .
O5 K2 Cl5 61.1(3) . .
O7 K2 Cl11 120.0(3) . .
O10 K2 Cl11 56.9(3) . .
O11 K2 Cl11 97.8(3) . .
O13 K2 Cl11 166.0(3) . .
O5 K2 Cl11 91.6(3) . .
Cl5 K2 Cl11 87.4(2) . .
O7 K2 C43 16.2(4) . .
O10 K2 C43 62.5(4) . .
O11 K2 C43 79.0(5) . .
O13 K2 C43 77.7(4) . .
O5 K2 C43 82.4(5) . .
Cl5 K2 C43 137.9(4) . .
Cl11 K2 C43 115.6(4) . .
O7 K2 Co3 71.7(3) . .
O10 K2 Co3 36.1(3) . .
O11 K2 Co3 36.5(3) . .
O13 K2 Co3 101.0(3) . .
O5 K2 Co3 129.8(3) . .
Cl5 K2 Co3 166.48(18) . .
Cl11 K2 Co3 84.44(16) . .
C43 K2 Co3 55.6(4) . .
O7 K2 Co2 35.2(3) . .
O10 K2 Co2 87.9(3) . .
O11 K2 Co2 129.1(3) . .
O13 K2 Co2 84.8(2) . .
O5 K2 Co2 32.2(3) . .
Cl5 K2 Co2 90.62(16) . .
Cl11 K2 Co2 106.91(18) . .
C43 K2 Co2 50.3(4) . .
Co3 K2 Co2 102.07(12) . .
O7 K2 K1 43.2(3) . .
O10 K2 K1 114.2(3) . .
O11 K2 K1 94.3(3) . .
O13 K2 K1 32.8(2) . .
O5 K2 K1 72.7(3) . .
Cl5 K2 K1 94.99(15) . .
Cl11 K2 K1 160.31(19) . .
C43 K2 K1 51.7(3) . .
Co3 K2 K1 96.29(11) . .
Co2 K2 K1 53.61(8) . .
O9 K3 O12 82.7(4) 8_665 8_665
O9 K3 O4 143.0(4) 8_665 .
O12 K3 O4 101.9(4) 8_665 .
O9 K3 O1 101.9(4) 8_665 .
O12 K3 O1 155.6(4) 8_665 .
O4 K3 O1 88.8(4) . .
O9 K3 O8 62.4(4) 8_665 8_665
O12 K3 O8 86.1(4) 8_665 8_665
O4 K3 O8 81.1(4) . 8_665
O1 K3 O8 117.4(4) . 8_665
O9 K3 O3 161.4(4) 8_665 .
O12 K3 O3 113.3(4) 8_665 .
O4 K3 O3 46.2(4) . .
O1 K3 O3 59.5(4) . .
O8 K3 O3 125.6(4) 8_665 .
O9 K3 C21 153.1(5) 8_665 .
O12 K3 C21 118.2(5) 8_665 .
O4 K3 C21 24.5(4) . .
O1 K3 C21 66.4(5) . .
O8 K3 C21 100.3(5) 8_665 .
O3 K3 C21 25.4(4) . .
O9 K3 C65 61.2(5) 8_665 8_665
O12 K3 C65 21.6(4) 8_665 8_665
O4 K3 C65 118.8(5) . 8_665
O1 K3 C65 151.4(5) . 8_665
O8 K3 C65 77.1(5) 8_665 8_665
O3 K3 C65 134.3(5) . 8_665
C21 K3 C65 138.7(6) . 8_665
O9 K3 C45 22.6(4) 8_665 8_665
O12 K3 C45 103.2(5) 8_665 8_665
O4 K3 C45 142.8(5) . 8_665
O1 K3 C45 79.4(5) . 8_665
O8 K3 C45 73.7(5) 8_665 8_665
O3 K3 C45 138.8(5) . 8_665
C21 K3 C45 137.8(5) . 8_665
C65 K3 C45 81.8(5) 8_665 8_665
O9 K3 Cl9 54.1(3) 8_665 8_665
O12 K3 Cl9 88.5(3) 8_665 8_665
O4 K3 Cl9 160.4(3) . 8_665
O1 K3 Cl9 75.7(3) . 8_665
O8 K3 Cl9 116.5(3) 8_665 8_665
O3 K3 Cl9 114.5(3) . 8_665
C21 K3 Cl9 136.3(5) . 8_665
C65 K3 Cl9 75.7(4) 8_665 8_665
C45 K3 Cl9 46.4(4) 8_665 8_665
O9 K3 Co1 127.7(3) 8_665 .
O12 K3 Co1 127.8(3) 8_665 .
O4 K3 Co1 78.3(3) . .
O1 K3 Co1 32.8(3) . .
O8 K3 Co1 143.2(3) 8_665 .
O3 K3 Co1 34.8(3) . .
C21 K3 Co1 54.1(5) . .
C65 K3 Co1 139.7(4) 8_665 .
C45 K3 Co1 106.4(4) 8_665 .
Cl9 K3 Co1 82.20(14) 8_665 .
O9 K3 Co3 31.7(3) 8_665 8_665
O12 K3 Co3 69.3(3) 8_665 8_665
O4 K3 Co3 115.5(3) . 8_665
O1 K3 Co3 125.7(3) . 8_665
O8 K3 Co3 36.2(3) 8_665 8_665
O3 K3 Co3 161.5(3) . 8_665
C21 K3 Co3 136.4(5) . 8_665
C65 K3 Co3 51.5(4) 8_665 8_665
C45 K3 Co3 51.3(4) 8_665 8_665
Cl9 K3 Co3 83.57(14) 8_665 8_665
Co1 K3 Co3 157.17(14) . 8_665
C9 Cl3 K1 102.9(8) . .
C24 Cl5 K2 108.2(8) . .
C31 Cl7 K1 91.5(6) . .
C46 Cl9 K3 83.0(7) . 8_665
C53 Cl11 K2 99.9(8) . .
C1 O1 Co1 123.3(13) . .
C1 O1 K3 136.9(13) . .
Co1 O1 K3 97.4(5) . .
C8 O2 Co1 136.2(12) . .
C8 O2 K1 119.4(11) . .
Co1 O2 K1 104.3(5) . .
C21 O3 Co1 129.0(12) . .
C21 O3 K1 128.6(12) . .
Co1 O3 K1 101.7(5) . .
C21 O3 K3 80.8(11) . .
Co1 O3 K3 90.7(4) . .
K1 O3 K3 91.8(4) . .
C21 O4 K1 145.3(12) . 8_665
C21 O4 K3 90.4(12) . .
K1 O4 K3 118.8(5) 8_665 .
C23 O5 Co2 132.5(13) . .
C23 O5 K2 127.4(12) . .
Co2 O5 K2 98.3(6) . .
C30 O6 Co2 131.4(12) . .
C30 O6 K1 117.3(11) . .
Co2 O6 K1 107.0(5) . .
C43 O7 Co2 128.1(14) . .
C43 O7 K2 126.9(13) . .
Co2 O7 K2 99.3(5) . .
C43 O7 K1 100.6(11) . .
Co2 O7 K1 88.1(4) . .
K2 O7 K1 103.6(4) . .
C43 O8 Co3 133.3(12) . .
C43 O8 K3 124.1(11) . 8_665
Co3 O8 K3 94.3(5) . 8_665
C45 O9 Co3 131.4(13) . .
C45 O9 K3 107.8(11) . 8_665
Co3 O9 K3 104.4(5) . 8_665
C52 O10 Co3 117.4(13) . .
C52 O10 K2 143.6(13) . .
Co3 O10 K2 95.7(5) . .
C65 O11 Co3 125.9(12) . .
C65 O11 K2 129.4(12) . .
Co3 O11 K2 94.6(5) . .
C65 O12 K3 103.2(11) . 8_665
K2 O13 K1 115.5(4) . .
K2 O13 H13A 108.4 . .
K1 O13 H13A 108.4 . .
K2 O13 H13B 108.4 . .
K1 O13 H13B 108.4 . .
H13A O13 H13B 107.5 . .
C14 N1 C20 110.9(17) . .
C14 N1 C7 101.4(17) . .
C20 N1 C7 112.6(15) . .
C14 N1 Co1 108.9(13) . .
C20 N1 Co1 107.6(12) . .
C7 N1 Co1 115.3(12) . .
C19 N2 C15 115.1(16) . .
C19 N2 Co1 115.2(13) . .
C15 N2 Co1 127.4(13) . .
C42 N3 C29 110.3(18) . .
C42 N3 C36 112.1(17) . .
C29 N3 C36 112.4(18) . .
C42 N3 Co2 110.1(14) . .
C29 N3 Co2 104.8(13) . .
C36 N3 Co2 106.8(13) . .
C37 N4 C41 121.8(18) . .
C37 N4 Co2 122.3(14) . .
C41 N4 Co2 115.8(14) . .
C51 N5 C64 113.8(18) . .
C51 N5 C58 106.5(17) . .
C64 N5 C58 113.3(16) . .
C51 N5 Co3 110.6(13) . .
C64 N5 Co3 108.3(13) . .
C58 N5 Co3 103.9(12) . .
C59 N6 C63 113.7(19) . .
C59 N6 Co3 124.9(15) . .
C63 N6 Co3 119.5(15) . .
O1 C1 C2 119(2) . .
O1 C1 C6 126(2) . .
C2 C1 C6 116(2) . .
C3 C2 C1 126(2) . .
C3 C2 Cl1 115.8(18) . .
C1 C2 Cl1 118.7(17) . .
C4 C3 C2 118(2) . .
C4 C3 H3 121.1 . .
C2 C3 H3 121.1 . .
C3 C4 C5 119(2) . .
C3 C4 Cl2 117.4(18) . .
C5 C4 Cl2 121.3(18) . .
C4 C5 C6 123(2) . .
C4 C5 H5 118.5 . .
C6 C5 H5 118.5 . .
C5 C6 C1 118(2) . .
C5 C6 C7 120.3(19) . .
C1 C6 C7 122.0(18) . .
N1 C7 C6 106.6(16) . .
N1 C7 H7A 110.4 . .
C6 C7 H7A 110.4 . .
N1 C7 H7B 110.4 . .
C6 C7 H7B 110.4 . .
H7A C7 H7B 108.6 . .
C9 C8 C13 123(2) . .
C9 C8 O2 122.9(19) . .
C13 C8 O2 113.8(19) . .
C10 C9 C8 120(2) . .
C10 C9 Cl3 119.7(18) . .
C8 C9 Cl3 119.3(18) . .
C9 C10 C11 115(2) . .
C9 C10 H10 122.5 . .
C11 C10 H10 122.5 . .
C12 C11 C10 126(2) . .
C12 C11 Cl4 119.3(18) . .
C10 C11 Cl4 114.9(19) . .
C11 C12 C13 117(2) . .
C11 C12 H12 121.7 . .
C13 C12 H12 121.7 . .
C8 C13 C12 118(2) . .
C8 C13 C14 124(2) . .
C12 C13 C14 118(2) . .
N1 C14 C13 122(2) . .
N1 C14 H14A 106.9 . .
C13 C14 H14A 106.9 . .
N1 C14 H14B 106.9 . .
C13 C14 H14B 106.9 . .
H14A C14 H14B 106.7 . .
N2 C15 C16 124.0(19) . .
N2 C15 H15 118.0 . .
C16 C15 H15 118.0 . .
C15 C16 C17 115.1(18) . .
C15 C16 H16 122.4 . .
C17 C16 H16 122.4 . .
C18 C17 C16 122(2) . .
C18 C17 H17 118.9 . .
C16 C17 H17 118.9 . .
C17 C18 C19 113.9(19) . .
C17 C18 H18 123.1 . .
C19 C18 H18 123.1 . .
N2 C19 C18 126.0(17) . .
N2 C19 C20 116.3(17) . .
C18 C19 C20 117.5(17) . .
N1 C20 C19 109.6(15) . .
N1 C20 H20A 109.7 . .
C19 C20 H20A 109.7 . .
N1 C20 H20B 109.7 . .
C19 C20 H20B 109.7 . .
H20A C20 H20B 108.2 . .
O4 C21 O3 121.4(19) . .
O4 C21 C22 119(2) . .
O3 C21 C22 120(2) . .
O4 C21 K3 65.1(10) . .
O3 C21 K3 73.8(11) . .
C22 C21 K3 140.3(13) . .
C21 C22 H22A 109.5 . .
C21 C22 H22B 109.5 . .
H22A C22 H22B 109.5 . .
C21 C22 H22C 109.5 . .
H22A C22 H22C 109.5 . .
H22B C22 H22C 109.5 . .
O5 C23 C28 115(2) . .
O5 C23 C24 124(2) . .
C28 C23 C24 121(2) . .
C25 C24 C23 122(2) . .
C25 C24 Cl5 120.5(19) . .
C23 C24 Cl5 117.6(18) . .
C26 C25 C24 114(3) . .
C26 C25 H25 123.0 . .
C24 C25 H25 123.0 . .
C25 C26 C27 124(3) . .
C25 C26 Cl6 117(2) . .
C27 C26 Cl6 113.5(19) . .
C28 C27 C26 118(2) . .
C28 C27 H27 120.9 . .
C26 C27 H27 120.9 . .
C27 C28 C23 117(2) . .
C27 C28 C29 124(2) . .
C23 C28 C29 118(2) . .
N3 C29 C28 123(2) . .
N3 C29 H29A 106.6 . .
C28 C29 H29A 106.6 . .
N3 C29 H29B 106.6 . .
C28 C29 H29B 106.6 . .
H29A C29 H29B 106.5 . .
O6 C30 C35 125.6(18) . .
O6 C30 C31 116.4(18) . .
C35 C30 C31 117.8(19) . .
C32 C31 C30 118(2) . .
C32 C31 Cl7 121.8(15) . .
C30 C31 Cl7 120.4(15) . .
C31 C32 C33 127(2) . .
C31 C32 H32 116.3 . .
C33 C32 H32 116.3 . .
C32 C33 C34 114(2) . .
C32 C33 Cl8 122.0(17) . .
C34 C33 Cl8 123.7(17) . .
C35 C34 C33 122(2) . .
C35 C34 H34 119.2 . .
C33 C34 H34 119.2 . .
C34 C35 C30 121.7(19) . .
C34 C35 C36 123.7(18) . .
C30 C35 C36 113.7(17) . .
N3 C36 C35 123.5(18) . .
N3 C36 H36A 106.5 . .
C35 C36 H36A 106.5 . .
N3 C36 H36B 106.5 . .
C35 C36 H36B 106.5 . .
H36A C36 H36B 106.5 . .
N4 C37 C38 115(2) . .
N4 C37 H37 122.3 . .
C38 C37 H37 122.3 . .
C39 C38 C37 120(2) . .
C39 C38 H38 119.8 . .
C37 C38 H38 119.8 . .
C38 C39 C40 124(2) . .
C38 C39 H39 117.8 . .
C40 C39 H39 117.8 . .
C41 C40 C39 110(2) . .
C41 C40 H40 125.0 . .
C39 C40 H40 125.0 . .
N4 C41 C40 125(2) . .
N4 C41 C42 114.6(19) . .
C40 C41 C42 120(2) . .
N3 C42 C41 110.5(19) . .
N3 C42 H42A 109.6 . .
C41 C42 H42A 109.6 . .
N3 C42 H42B 109.6 . .
C41 C42 H42B 109.6 . .
H42A C42 H42B 108.1 . .
O7 C43 O8 121.1(19) . .
O7 C43 C44 127(2) . .
O8 C43 C44 110.8(19) . .
O7 C43 K2 36.9(10) . .
O8 C43 K2 85.4(11) . .
C44 C43 K2 163.8(15) . .
C43 C44 H44A 109.5 . .
C43 C44 H44B 109.5 . .
H44A C44 H44B 109.5 . .
C43 C44 H44C 109.5 . .
H44A C44 H44C 109.5 . .
H44B C44 H44C 109.5 . .
O9 C45 C50 122(2) . .
O9 C45 C46 118(2) . .
C50 C45 C46 120(2) . .
O9 C45 K3 49.6(9) . 8_665
C50 C45 K3 125.1(15) . 8_665
C46 C45 K3 94.8(14) . 8_665
C45 C46 C47 126(3) . .
C45 C46 Cl9 121.2(18) . .
C47 C46 Cl9 113.2(19) . .
C48 C47 C46 108(2) . .
C48 C47 H47 125.9 . .
C46 C47 H47 125.9 . .
C49 C48 C47 131(3) . .
C49 C48 Cl10 116(2) . .
C47 C48 Cl10 113(2) . .
C48 C49 C50 116(2) . .
C48 C49 H49 121.8 . .
C50 C49 H49 121.8 . .
C45 C50 C49 119(2) . .
C45 C50 C51 121(2) . .
C49 C50 C51 120(2) . .
N5 C51 C50 115.7(19) . .
N5 C51 H51A 108.4 . .
C50 C51 H51A 108.4 . .
N5 C51 H51B 108.4 . .
C50 C51 H51B 108.4 . .
H51A C51 H51B 107.4 . .
O10 C52 C57 130(2) . .
O10 C52 C53 115(2) . .
C57 C52 C53 116(2) . .
C54 C53 C52 128(3) . .
C54 C53 Cl11 111(2) . .
C52 C53 Cl11 120.8(19) . .
C53 C54 C55 108(3) . .
C53 C54 H54 126.1 . .
C55 C54 H54 126.1 . .
C54 C55 C56 133(3) . .
C54 C55 Cl12 116(2) . .
C56 C55 Cl12 111(2) . .
C57 C56 C55 112(2) . .
C57 C56 H56 124.2 . .
C55 C56 H56 124.2 . .
C56 C57 C52 124(2) . .
C56 C57 C58 124(2) . .
C52 C57 C58 111(2) . .
C57 C58 N5 111.5(18) . .
C57 C58 H58A 109.3 . .
N5 C58 H58A 109.3 . .
C57 C58 H58B 109.3 . .
N5 C58 H58B 109.3 . .
H58A C58 H58B 108.0 . .
N6 C59 C60 127(2) . .
N6 C59 H59 116.6 . .
C60 C59 H59 116.6 . .
C61 C60 C59 119(2) . .
C61 C60 H60 120.4 . .
C59 C60 H60 120.4 . .
C60 C61 C62 113(2) . .
C60 C61 H61 123.5 . .
C62 C61 H61 123.5 . .
C63 C62 C61 125(2) . .
C63 C62 H62 117.7 . .
C61 C62 H62 117.7 . .
N6 C63 C62 122(2) . .
N6 C63 C64 112(2) . .
C62 C63 C64 126(2) . .
C63 C64 N5 115.7(18) . .
C63 C64 H64A 108.4 . .
N5 C64 H64A 108.4 . .
C63 C64 H64B 108.4 . .
N5 C64 H64B 108.4 . .
H64A C64 H64B 107.4 . .
O12 C65 O11 117.6(19) . .
O12 C65 C66 127(2) . .
O11 C65 C66 115.5(19) . .
O12 C65 K3 55.2(10) . 8_665
O11 C65 K3 97.8(11) . 8_665
C66 C65 K3 121.2(12) . 8_665
C65 C66 H66A 109.5 . .
C65 C66 H66B 109.5 . .
H66A C66 H66B 109.5 . .
C65 C66 H66C 109.5 . .
H66A C66 H66C 109.5 . .
H66B C66 H66C 109.5 . .

loop_
_geom_bond_atom_site_label_1
_geom_bond_atom_site_label_2
_geom_bond_distance
_geom_bond_site_symmetry_2
Co1 O2 1.886(13) .
Co1 O1 1.959(13) .
Co1 N2 2.045(15) .
Co1 O3 2.051(13) .
Co1 N1 2.207(16) .
Co1 K3 3.590(5) .
Co1 K1 3.808(5) .
Co2 O5 1.934(13) .
Co2 O6 1.973(12) .
Co2 N4 2.069(17) .
Co2 O7 2.098(12) .
Co2 N3 2.180(16) .
Co2 K2 3.589(5) .
Co2 K1 3.808(5) .
Co3 O9 2.033(13) .
Co3 N6 2.086(17) .
Co3 O10 2.097(13) .
Co3 O11 2.114(12) .
Co3 N5 2.210(17) .
Co3 O8 2.220(12) .
Co3 K2 3.544(5) .
Co3 K3 3.748(5) 8_665
K1 O4 2.600(13) 8_665
K1 O6 2.730(13) .
K1 O13 2.768(11) .
K1 O3 2.819(13) .
K1 O2 2.875(12) .
K1 O7 3.249(12) .
K1 Cl3 3.255(7) .
K1 Cl7 3.327(6) .
K1 K3 4.121(6) .
K1 K3 4.583(6) 8_665
K2 O7 2.593(12) .
K2 O10 2.656(13) .
K2 O11 2.681(13) .
K2 O13 2.681(12) .
K2 O5 2.756(14) .
K2 Cl5 3.127(7) .
K2 Cl11 3.358(8) .
K2 C43 3.45(2) .
K3 O9 2.683(12) 8_665
K3 O12 2.721(13) 8_665
K3 O4 2.722(12) .
K3 O1 2.766(14) .
K3 O8 2.857(14) 8_665
K3 O3 2.920(13) .
K3 C21 3.00(2) .
K3 C65 3.23(2) 8_665
K3 C45 3.35(2) 8_665
K3 Cl9 3.538(7) 8_665
K3 Co3 3.748(5) 8_665
Cl1 C2 1.77(2) .
Cl2 C4 1.81(2) .
Cl3 C9 1.69(2) .
Cl4 C11 1.79(3) .
Cl5 C24 1.70(2) .
Cl6 C26 1.78(3) .
Cl7 C31 1.756(19) .
Cl8 C33 1.69(2) .
Cl9 C46 1.72(2) .
Cl9 K3 3.538(7) 8_665
Cl10 C48 1.80(3) .
Cl11 C53 1.83(3) .
Cl12 C55 1.78(3) .
O1 C1 1.26(2) .
O2 C8 1.43(2) .
O3 C21 1.30(2) .
O4 C21 1.24(2) .
O4 K1 2.601(13) 8_665
O5 C23 1.38(2) .
O6 C30 1.33(2) .
O7 C43 1.20(2) .
O8 C43 1.31(2) .
O8 K3 2.857(14) 8_665
O9 C45 1.35(2) .
O9 K3 2.683(12) 8_665
O10 C52 1.33(2) .
O11 C65 1.30(2) .
O12 C65 1.22(2) .
O12 K3 2.721(13) 8_665
O13 H13A 0.9900 .
O13 H13B 0.9900 .
N1 C14 1.39(2) .
N1 C20 1.45(2) .
N1 C7 1.48(2) .
N2 C19 1.366(16) .
N2 C15 1.378(16) .
N3 C42 1.39(2) .
N3 C29 1.40(2) .
N3 C36 1.45(2) .
N4 C37 1.389(17) .
N4 C41 1.396(17) .
N5 C51 1.42(2) .
N5 C64 1.47(2) .
N5 C58 1.61(2) .
N6 C59 1.353(16) .
N6 C63 1.374(16) .
C1 C2 1.391(16) .
C1 C6 1.442(17) .
C2 C3 1.386(16) .
C3 C4 1.372(17) .
C3 H3 0.9500 .
C4 C5 1.388(17) .
C5 C6 1.394(16) .
C5 H5 0.9500 .
C6 C7 1.566(17) .
C7 H7A 0.9900 .
C7 H7B 0.9900 .
C8 C9 1.376(16) .
C8 C13 1.385(16) .
C9 C10 1.376(16) .
C10 C11 1.393(17) .
C10 H10 0.9500 .
C11 C12 1.378(17) .
C12 C13 1.390(17) .
C12 H12 0.9500 .
C13 C14 1.459(18) .
C14 H14A 0.9900 .
C14 H14B 0.9900 .
C15 C16 1.396(17) .
C15 H15 0.9500 .
C16 C17 1.459(17) .
C16 H16 0.9500 .
C17 C18 1.350(17) .
C17 H17 0.9500 .
C18 C19 1.429(17) .
C18 H18 0.9500 .
C19 C20 1.530(17) .
C20 H20A 0.9900 .
C20 H20B 0.9900 .
C21 C22 1.438(19) .
C22 H22A 0.9800 .
C22 H22B 0.9800 .
C22 H22C 0.9800 .
C23 C28 1.415(17) .
C23 C24 1.424(17) .
C24 C25 1.397(17) .
C25 C26 1.384(17) .
C25 H25 0.9500 .
C26 C27 1.417(17) .
C27 C28 1.372(17) .
C27 H27 0.9500 .
C28 C29 1.476(18) .
C29 H29A 0.9900 .
C29 H29B 0.9900 .
C30 C35 1.389(16) .
C30 C31 1.389(16) .
C31 C32 1.363(15) .
C32 C33 1.366(16) .
C32 H32 0.9500 .
C33 C34 1.391(16) .
C34 C35 1.380(15) .
C34 H34 0.9500 .
C35 C36 1.505(17) .
C36 H36A 0.9900 .
C36 H36B 0.9900 .
C37 C38 1.419(18) .
C37 H37 0.9500 .
C38 C39 1.403(18) .
C38 H38 0.9500 .
C39 C40 1.439(18) .
C39 H39 0.9500 .
C40 C41 1.426(18) .
C40 H40 0.9500 .
C41 C42 1.493(18) .
C42 H42A 0.9900 .
C42 H42B 0.9900 .
C43 C44 1.466(19) .
C44 H44A 0.9800 .
C44 H44B 0.9800 .
C44 H44C 0.9800 .
C45 C50 1.373(17) .
C45 C46 1.400(17) .
C45 K3 3.35(2) 8_665
C46 C47 1.434(17) .
C47 C48 1.380(18) .
C47 H47 0.9500 .
C48 C49 1.377(17) .
C49 C50 1.416(17) .
C49 H49 0.9500 .
C50 C51 1.523(18) .
C51 H51A 0.9900 .
C51 H51B 0.9900 .
C52 C57 1.381(17) .
C52 C53 1.409(17) .
C53 C54 1.380(17) .
C54 C55 1.384(18) .
C54 H54 0.9500 .
C55 C56 1.391(18) .
C56 C57 1.378(16) .
C56 H56 0.9500 .
C57 C58 1.496(18) .
C58 H58A 0.9900 .
C58 H58B 0.9900 .
C59 C60 1.420(18) .
C59 H59 0.9500 .
C60 C61 1.397(17) .
C60 H60 0.9500 .
C61 C62 1.408(18) .
C61 H61 0.9500 .
C62 C63 1.396(17) .
C62 H62 0.9500 .
C63 C64 1.47(3) .
C64 H64A 0.9900 .
C64 H64B 0.9900 .
C65 C66 1.456(18) .
C65 K3 3.23(2) 8_665
C66 H66A 0.9800 .
C66 H66B 0.9800 .
C66 H66C 0.9800 .

loop_
_geom_torsion_atom_site_label_1
_geom_torsion_atom_site_label_2
_geom_torsion_atom_site_label_3
_geom_torsion_atom_site_label_4
_geom_torsion
_geom_torsion_site_symmetry_1
_geom_torsion_site_symmetry_4
O1 Co1 O2 C8 -77.0(17) . .
N2 Co1 O2 C8 91.1(18) . .
O3 Co1 O2 C8 -166.9(17) . .
N1 Co1 O2 C8 13.7(17) . .
K3 Co1 O2 C8 -113.6(17) . .
K1 Co1 O2 C8 176.1(19) . .
O1 Co1 O2 K1 107.0(5) . .
N2 Co1 O2 K1 -85.0(7) . .
O3 Co1 O2 K1 17.1(5) . .
N1 Co1 O2 K1 -162.4(5) . .
K3 Co1 O2 K1 70.4(3) . .
Co1 O1 C1 C2 142.6(16) . .
K3 O1 C1 C2 -59(3) . .
Co1 O1 C1 C6 -42(3) . .
K3 O1 C1 C6 116(2) . .
O1 C1 C2 C3 179(2) . .
C6 C1 C2 C3 4(3) . .
O1 C1 C2 Cl1 0(3) . .
C6 C1 C2 Cl1 -175.6(15) . .
C1 C2 C3 C4 -4(4) . .
Cl1 C2 C3 C4 175.4(17) . .
C2 C3 C4 C5 8(3) . .
C2 C3 C4 Cl2 171.0(16) . .
C3 C4 C5 C6 -13(4) . .
Cl2 C4 C5 C6 -175.4(18) . .
C4 C5 C6 C1 13(4) . .
C4 C5 C6 C7 -170(2) . .
O1 C1 C6 C5 177(2) . .
C2 C1 C6 C5 -8(3) . .
O1 C1 C6 C7 0(3) . .
C2 C1 C6 C7 175.3(19) . .
C14 N1 C7 C6 -175.4(16) . .
C20 N1 C7 C6 66(2) . .
Co1 N1 C7 C6 -57.9(18) . .
C5 C6 C7 N1 -123(2) . .
C1 C6 C7 N1 54(3) . .
Co1 O2 C8 C9 146.5(17) . .
K1 O2 C8 C9 -38(2) . .
Co1 O2 C8 C13 -25(3) . .
K1 O2 C8 C13 150.3(14) . .
C13 C8 C9 C10 2(4) . .
O2 C8 C9 C10 -168.6(18) . .
C13 C8 C9 Cl3 172.0(17) . .
O2 C8 C9 Cl3 1(3) . .
K1 Cl3 C9 C10 -162.5(17) . .
K1 Cl3 C9 C8 28(2) . .
C8 C9 C10 C11 -11(3) . .
Cl3 C9 C10 C11 179.6(17) . .
C9 C10 C11 C12 9(4) . .
C9 C10 C11 Cl4 -170.3(17) . .
C10 C11 C12 C13 2(4) . .
Cl4 C11 C12 C13 -178.6(17) . .
C9 C8 C13 C12 9(3) . .
O2 C8 C13 C12 -179.0(18) . .
C9 C8 C13 C14 -177(2) . .
O2 C8 C13 C14 -6(3) . .
C11 C12 C13 C8 -11(3) . .
C11 C12 C13 C14 175(2) . .
C20 N1 C14 C13 -177.6(18) . .
C7 N1 C14 C13 63(2) . .
Co1 N1 C14 C13 -59(2) . .
C8 C13 C14 N1 54(3) . .
C12 C13 C14 N1 -133(2) . .
C19 N2 C15 C16 -12(3) . .
Co1 N2 C15 C16 -173.4(14) . .
N2 C15 C16 C17 2(3) . .
C15 C16 C17 C18 16(3) . .
C16 C17 C18 C19 -21(3) . .
C15 N2 C19 C18 5(3) . .
Co1 N2 C19 C18 168.8(17) . .
C15 N2 C19 C20 -179.4(17) . .
Co1 N2 C19 C20 -15(2) . .
C17 C18 C19 N2 11(3) . .
C17 C18 C19 C20 -164.5(18) . .
C14 N1 C20 C19 84(2) . .
C7 N1 C20 C19 -162.7(16) . .
Co1 N1 C20 C19 -34.5(19) . .
N2 C19 C20 N1 35(3) . .
C18 C19 C20 N1 -149.0(19) . .
K1 O4 C21 O3 -99(3) 8_665 .
K3 O4 C21 O3 50.1(18) . .
K1 O4 C21 C22 76(3) 8_665 .
K3 O4 C21 C22 -135.5(16) . .
K1 O4 C21 K3 -149(2) 8_665 .
Co1 O3 C21 O4 -129.8(16) . .
K1 O3 C21 O4 38(3) . .
K3 O3 C21 O4 -46.4(17) . .
Co1 O3 C21 C22 56(2) . .
K1 O3 C21 C22 -135.9(15) . .
K3 O3 C21 C22 139.2(17) . .
Co1 O3 C21 K3 -83.4(13) . .
K1 O3 C21 K3 84.9(11) . .
Co2 O5 C23 C28 -34(3) . .
K2 O5 C23 C28 164.9(13) . .
Co2 O5 C23 C24 146.3(18) . .
K2 O5 C23 C24 -15(3) . .
O5 C23 C24 C25 -174(2) . .
C28 C23 C24 C25 7(4) . .
O5 C23 C24 Cl5 4(3) . .
C28 C23 C24 Cl5 -175.7(17) . .
K2 Cl5 C24 C25 -177(2) . .
K2 Cl5 C24 C23 6(2) . .
C23 C24 C25 C26 -3(4) . .
Cl5 C24 C25 C26 180(2) . .
C24 C25 C26 C27 -12(4) . .
C24 C25 C26 Cl6 -164.5(19) . .
C25 C26 C27 C28 24(4) . .
Cl6 C26 C27 C28 176.5(19) . .
C26 C27 C28 C23 -18(3) . .
C26 C27 C28 C29 171(2) . .
O5 C23 C28 C27 -175.6(19) . .
C24 C23 C28 C27 4(3) . .
O5 C23 C28 C29 -4(3) . .
C24 C23 C28 C29 175(2) . .
C42 N3 C29 C28 176(2) . .
C36 N3 C29 C28 50(3) . .
Co2 N3 C29 C28 -65(2) . .
C27 C28 C29 N3 -127(3) . .
C23 C28 C29 N3 63(3) . .
Co2 O6 C30 C35 -27(3) . .
K1 O6 C30 C35 126.7(17) . .
Co2 O6 C30 C31 148.8(13) . .
K1 O6 C30 C31 -57.9(19) . .
O6 C30 C31 C32 -172.6(15) . .
C35 C30 C31 C32 3(3) . .
O6 C30 C31 Cl7 2(2) . .
C35 C30 C31 Cl7 177.5(13) . .
K1 Cl7 C31 C32 -149.6(15) . .
K1 Cl7 C31 C30 36.2(15) . .
C30 C31 C32 C33 -1(3) . .
Cl7 C31 C32 C33 -175.7(16) . .
C31 C32 C33 C34 -2(3) . .
C31 C32 C33 Cl8 -174.4(15) . .
C32 C33 C34 C35 3(3) . .
Cl8 C33 C34 C35 175.5(14) . .
C33 C34 C35 C30 -1(3) . .
C33 C34 C35 C36 166.4(18) . .
O6 C30 C35 C34 173.4(17) . .
C31 C30 C35 C34 -2(3) . .
O6 C30 C35 C36 5(3) . .
C31 C30 C35 C36 -170.7(17) . .
C42 N3 C36 C35 54(3) . .
C29 N3 C36 C35 178.7(18) . .
Co2 N3 C36 C35 -67(2) . .
C34 C35 C36 N3 -119(2) . .
C30 C35 C36 N3 50(3) . .
C41 N4 C37 C38 -12(3) . .
Co2 N4 C37 C38 172.8(15) . .
N4 C37 C38 C39 -3(3) . .
C37 C38 C39 C40 17(4) . .
C38 C39 C40 C41 -15(4) . .
C37 N4 C41 C40 14(4) . .
Co2 N4 C41 C40 -170.4(19) . .
C37 N4 C41 C42 -176(2) . .
Co2 N4 C41 C42 0(3) . .
C39 C40 C41 N4 0(3) . .
C39 C40 C41 C42 -170(2) . .
C29 N3 C42 C41 77(2) . .
C36 N3 C42 C41 -157.0(18) . .
Co2 N3 C42 C41 -38(2) . .
N4 C41 C42 N3 26(3) . .
C40 C41 C42 N3 -163(2) . .
Co2 O7 C43 O8 163.6(12) . .
K2 O7 C43 O8 16(3) . .
K1 O7 C43 O8 -100.4(17) . .
Co2 O7 C43 C44 -28(3) . .
K2 O7 C43 C44 -176.4(12) . .
K1 O7 C43 C44 68(2) . .
Co2 O7 C43 K2 148(2) . .
K1 O7 C43 K2 -116.1(13) . .
Co3 O8 C43 O7 -50(3) . .
K3 O8 C43 O7 90(2) 8_665 .
Co3 O8 C43 C44 140.3(13) . .
K3 O8 C43 C44 -79.8(18) 8_665 .
Co3 O8 C43 K2 -40.6(14) . .
K3 O8 C43 K2 99.3(10) 8_665 .
Co3 O9 C45 C50 -18(3) . .
K3 O9 C45 C50 111(2) 8_665 .
Co3 O9 C45 C46 159.5(14) . .
K3 O9 C45 C46 -71(2) 8_665 .
Co3 O9 C45 K3 -129.2(16) . 8_665
O9 C45 C46 C47 -172.6(19) . .
C50 C45 C46 C47 5(4) . .
K3 C45 C46 C47 141(2) 8_665 .
O9 C45 C46 Cl9 5(3) . .
C50 C45 C46 Cl9 -176.6(17) . .
K3 C45 C46 Cl9 -41.1(17) 8_665 .
K3 Cl9 C46 C45 38.7(17) 8_665 .
K3 Cl9 C46 C47 -143.1(16) 8_665 .
C45 C46 C47 C48 -2(3) . .
Cl9 C46 C47 C48 179.8(18) . .
C46 C47 C48 C49 -3(4) . .
C46 C47 C48 Cl10 -177.5(15) . .
C47 C48 C49 C50 4(5) . .
Cl10 C48 C49 C50 178.6(17) . .
O9 C45 C50 C49 174.0(19) . .
C46 C45 C50 C49 -4(3) . .
K3 C45 C50 C49 -125(2) 8_665 .
O9 C45 C50 C51 -3(3) . .
C46 C45 C50 C51 179.0(19) . .
K3 C45 C50 C51 57(3) 8_665 .
C48 C49 C50 C45 0(4) . .
C48 C49 C50 C51 177(2) . .
C64 N5 C51 C50 55(3) . .
C58 N5 C51 C50 -179.2(17) . .
Co3 N5 C51 C50 -67(2) . .
C45 C50 C51 N5 52(3) . .
C49 C50 C51 N5 -125(2) . .
Co3 O10 C52 C57 44(3) . .
K2 O10 C52 C57 -162.5(16) . .
Co3 O10 C52 C53 -134.4(18) . .
K2 O10 C52 C53 19(3) . .
O10 C52 C53 C54 175(2) . .
C57 C52 C53 C54 -4(4) . .
O10 C52 C53 Cl11 6(3) . .
C57 C52 C53 Cl11 -173.0(17) . .
K2 Cl11 C53 C54 173.9(18) . .
K2 Cl11 C53 C52 -16(2) . .
C52 C53 C54 C55 5(4) . .
Cl11 C53 C54 C55 175.0(19) . .
C53 C54 C55 C56 0(4) . .
C53 C54 C55 Cl12 178.7(18) . .
C54 C55 C56 C57 -5(4) . .
Cl12 C55 C56 C57 176.1(16) . .
C55 C56 C57 C52 6(3) . .
C55 C56 C57 C58 178(2) . .
O10 C52 C57 C56 179(2) . .
C53 C52 C57 C56 -2(4) . .
O10 C52 C57 C58 6(3) . .
C53 C52 C57 C58 -175(2) . .
C56 C57 C58 N5 114(2) . .
C52 C57 C58 N5 -73(2) . .
C51 N5 C58 C57 -172.2(18) . .
C64 N5 C58 C57 -46(2) . .
Co3 N5 C58 C57 71.0(18) . .
C63 N6 C59 C60 4(3) . .
Co3 N6 C59 C60 -160.6(16) . .
N6 C59 C60 C61 4(3) . .
C59 C60 C61 C62 -10(3) . .
C60 C61 C62 C63 11(3) . .
C59 N6 C63 C62 -3(3) . .
Co3 N6 C63 C62 162.0(16) . .
C59 N6 C63 C64 179.4(17) . .
Co3 N6 C63 C64 -15(2) . .
C61 C62 C63 N6 -5(3) . .
C61 C62 C63 C64 173(2) . .
N6 C63 C64 N5 28(3) . .
C62 C63 C64 N5 -149(2) . .
C51 N5 C64 C63 -150.3(19) . .
C58 N5 C64 C63 88(2) . .
Co3 N5 C64 C63 -27(2) . .
K3 O12 C65 O11 79.8(17) 8_665 .
K3 O12 C65 C66 -105.6(18) 8_665 .
Co3 O11 C65 O12 -98.0(19) . .
K2 O11 C65 O12 38(2) . .
Co3 O11 C65 C66 86.8(18) . .
K2 O11 C65 C66 -136.9(13) . .
Co3 O11 C65 K3 -43.3(15) . 8_665
K2 O11 C65 K3 93.0(11) . 8_665
